data_2005720
loop_
_publ_author_name
'Day, M. W.'
'Mohr, B.'
'Grubbs, R. H.'

_publ_section_title
;
 (Dicyclohexylphosphino)borane, BH~3~PH(C~6~H~11~)~2~, a Precursor to
 Water-Soluble Phosphine Ligands
;
_journal_issue 12
_journal_name_full 'Acta Crystallographica Section C'
_journal_page_first 3106
_journal_page_last 3108
_journal_paper_doi 10.1107/S0108270196010050
_journal_volume 52
_journal_year 1996
_chemical_formula_sum 'C12 H26 B P'
_chemical_formula_weight 212.11
_chemical_name_systematic
;
 ?
;
_space_group_IT_number 14
_symmetry_cell_setting monoclinic
_symmetry_space_group_name_Hall '-P 2yn'
_symmetry_space_group_name_H-M 'P 1 21/n 1'
_audit_creation_method SHELXL
_cell_angle_alpha 90.00
_cell_angle_beta 93.61(2)
_cell_angle_gamma 90.00
_cell_formula_units_Z 4
_cell_length_a 5.737(2)
_cell_length_b 11.622(3)
_cell_length_c 20.827(5)
_cell_measurement_reflns_used 25
_cell_measurement_temperature 293(2)
_cell_measurement_theta_max 13.25
_cell_measurement_theta_min 12.50
_cell_volume 1385.9(7)
_computing_cell_refinement 'CAD-4 Software'
_computing_data_collection 'CAD-4 Software (Enraf-Nonius, 1989)'
_computing_data_reduction 'CRYM (Duchamp, 1964)'
_computing_structure_refinement 'SHELXL93 (Sheldrick, 1993)'
_computing_structure_solution 'SHELXS86 (Sheldrick, 1990)'
_diffrn_ambient_temperature 293(2)
_diffrn_measurement_device CAD-4
_diffrn_measurement_method '\w scans'
_diffrn_radiation_monochromator graphite
_diffrn_radiation_source 'sealed tube'
_diffrn_radiation_type MoK\a
_diffrn_radiation_wavelength 0.71073
_diffrn_reflns_av_R_equivalents 0.022
_diffrn_reflns_av_sigmaI/netI 0.027
_diffrn_reflns_limit_h_max 6
_diffrn_reflns_limit_h_min -6
_diffrn_reflns_limit_k_max 13
_diffrn_reflns_limit_k_min 0
_diffrn_reflns_limit_l_max 24
_diffrn_reflns_limit_l_min -24
_diffrn_reflns_number 5265
_diffrn_reflns_theta_max 25.0
_diffrn_reflns_theta_min 2.0
_diffrn_standards_decay_% 'within counting statistics'
_diffrn_standards_interval_time 60
_diffrn_standards_number 3
_exptl_absorpt_coefficient_mu 0.17
_exptl_absorpt_correction_type none
_exptl_crystal_colour Colorless
_exptl_crystal_density_diffrn 1.02
_exptl_crystal_description Tabular
_exptl_crystal_F_000 472
_exptl_crystal_size_max 0.5
_exptl_crystal_size_mid 0.4
_exptl_crystal_size_min 0.2
_refine_diff_density_max 0.24
_refine_diff_density_min -0.12
_refine_ls_extinction_coef 0.014(2)
_refine_ls_extinction_method SHELXL
_refine_ls_goodness_of_fit_all 2.29
_refine_ls_goodness_of_fit_obs 2.48
_refine_ls_hydrogen_treatment 'H atoms refined freely'
_refine_ls_matrix_type 'full matrix'
_refine_ls_number_parameters 232
_refine_ls_number_reflns 2427
_refine_ls_number_restraints 0
_refine_ls_restrained_S_all 2.31
_refine_ls_restrained_S_obs 2.48
_refine_ls_R_factor_all 0.055
_refine_ls_R_factor_obs 0.043
_refine_ls_shift/esd_max 0.000
_refine_ls_shift/esd_mean 0.000
_refine_ls_structure_factor_coef Fsqd
_refine_ls_weighting_details 'w = 1/\s^2^(Fo^2^)'
_refine_ls_weighting_scheme calc
_refine_ls_wR_factor_all 0.092
_refine_ls_wR_factor_obs 0.087
_reflns_number_observed 1958
_reflns_number_total 2434
_reflns_observed_criterion >2sigma(I)
_cod_data_source_file bk1263.cif
_cod_data_source_block BEM1
_cod_depositor_comments
;
The following automatic conversions were performed:
'_symmetry_cell_setting' value 'Monoclinic' changed to 'monoclinic'
according to '/home/saulius/struct/CIF-dictionaries/cif_core.dic'
dictionary named 'cif_core.dic' version 2.4.1 from 2010-06-29.

Automatic conversion script
Id: cif_fix_enum 1527 2010-12-29 10:47:43Z saulius 

The following automatic conversions were performed:

'_symmetry_cell_setting' value 'Monoclinic' changed to 'monoclinic'
according to /home/saulius/struct/CIF-dictionaries/cif_core.dic
dictionary named 'cif_core.dic' version 2.4.1 from
2010-06-29.

'_exptl_absorpt_correction_type' value 'None' changed to
'none' according to
/home/saulius/struct/CIF-dictionaries/cif_core.dic dictionary named
'cif_core.dic' version 2.4.1 from 2010-06-29.

Automatic conversion script
Id: cif_fix_values 1715 2011-07-08 13:25:40Z adriana 

The following automatic conversions were performed:

'_refine_ls_weighting_scheme' value 'calc w = 1/\s^2^(Fo^2^)' was
changed to 'calc'. New tag '_refine_ls_weighting_details' was
created. The value of the new tag was set to 'w = 1/\s^2^(Fo^2^)'.

Automatic conversion script
Id: cif_fix_values 3143 2015-03-26 13:38:13Z robertas 
;
_cod_original_sg_symbol_H-M 'P 21/n'
_cod_database_code 2005720

loop_
_symmetry_equiv_pos_as_xyz
'x, y, z'
'-x+1/2, y+1/2, -z+1/2'
'-x, -y, -z'
'x-1/2, -y-1/2, z-1/2'

loop_
_atom_site_aniso_label
_atom_site_aniso_U_11
_atom_site_aniso_U_22
_atom_site_aniso_U_33
_atom_site_aniso_U_12
_atom_site_aniso_U_13
_atom_site_aniso_U_23
P 0.0370(3) 0.0452(3) 0.0430(3) -0.0007(2) 0.0050(2) -0.0032(2)
B 0.055(2) 0.096(2) 0.067(2) 0.026(2) 0.0051(13) -0.012(2)
C1 0.0508(11) 0.0518(12) 0.0418(10) 0.0067(10) 0.0111(9) -0.0013(9)
C2 0.0624(15) 0.080(2) 0.0470(12) -0.0200(13) -0.0037(11) 0.0034(11)
C3 0.075(2) 0.129(3) 0.055(2) -0.001(2) -0.0013(14) 0.018(2)
C4 0.111(2) 0.086(2) 0.0508(14) 0.003(2) 0.0135(15) 0.0186(14)
C5 0.191(4) 0.058(2) 0.068(2) -0.021(2) 0.030(2) 0.0062(14)
C6 0.125(3) 0.064(2) 0.0503(14) -0.038(2) 0.004(2) -0.0031(12)
C11 0.0469(11) 0.0528(12) 0.0411(10) -0.0043(10) 0.0059(9) -0.0020(9)
C12 0.107(2) 0.093(2) 0.0465(12) 0.044(2) 0.0059(14) 0.0006(14)
C13 0.143(4) 0.161(4) 0.0437(15) 0.075(3) -0.008(2) -0.006(2)
C14 0.111(2) 0.079(2) 0.0465(14) 0.010(2) 0.0210(14) -0.0036(13)
C15 0.106(2) 0.065(2) 0.0545(14) 0.015(2) 0.0223(14) -0.0091(12)
C16 0.081(2) 0.069(2) 0.0510(13) 0.0239(15) 0.0090(12) -0.0051(12)

loop_
_atom_site_label
_atom_site_occupancy
_atom_site_fract_x
_atom_site_fract_y
_atom_site_fract_z
_atom_site_U_iso_or_equiv
_atom_site_thermal_displace_type
_atom_site_calc_flag
_atom_site_type_symbol
P 1 0.04052(7) 0.49664(4) 0.79167(2) 0.0416(2) Uani d P
B 1 -0.2353(5) 0.5815(3) 0.80924(15) 0.0727(8) Uani d B
C1 1 0.1316(3) 0.3934(2) 0.85394(8) 0.0478(5) Uani d C
C2 1 0.2102(5) 0.4550(2) 0.91613(10) 0.0634(6) Uani d C
C3 1 0.2812(5) 0.3717(3) 0.96978(13) 0.0865(9) Uani d C
C4 1 0.0909(6) 0.2855(3) 0.98041(12) 0.0822(8) Uani d C
C5 1 0.0137(9) 0.2239(3) 0.91922(14) 0.1048(12) Uani d C
C6 1 -0.0588(6) 0.3066(2) 0.86560(12) 0.0796(9) Uani d C
C11 1 0.0252(3) 0.4249(2) 0.71389(8) 0.0468(5) Uani d C
C12 1 -0.0387(7) 0.5104(3) 0.66088(11) 0.0821(9) Uani d C
C13 1 -0.0542(10) 0.4537(5) 0.59531(14) 0.117(2) Uani d C
C14 1 0.1604(6) 0.3889(3) 0.58116(12) 0.0782(8) Uani d C
C15 1 0.2193(6) 0.3024(2) 0.63312(11) 0.0744(7) Uani d C
C16 1 0.2407(5) 0.3569(2) 0.69940(11) 0.0670(7) Uani d C
H 1 0.2191(28) 0.5598(14) 0.7908(7) 0.051(5) Uiso d H
HB 1 -0.2169(36) 0.6118(18) 0.8580(12) 0.093(7) Uiso d H
HC 1 -0.2476(42) 0.6467(21) 0.7742(12) 0.109(9) Uiso d H
HA 1 -0.3638(50) 0.5246(23) 0.8042(13) 0.121(10) Uiso d H
H1A 1 0.2556(32) 0.3600(16) 0.8411(9) 0.059(6) Uiso d H
H2A 1 0.0757(42) 0.4977(18) 0.9279(10) 0.080(7) Uiso d H
H2B 1 0.3320(38) 0.5053(16) 0.9099(9) 0.065(6) Uiso d H
H3A 1 0.3276(44) 0.4106(22) 1.0094(13) 0.115(10) Uiso d H
H3B 1 0.4033(40) 0.3304(19) 0.9576(11) 0.081(8) Uiso d H
H4A 1 -0.0394(39) 0.3296(20) 0.9951(10) 0.086(8) Uiso d H
H4B 1 0.1404(41) 0.2349(20) 1.0119(12) 0.097(8) Uiso d H
H5A 1 -0.1041(45) 0.1730(23) 0.9269(12) 0.105(10) Uiso d H
H5B 1 0.1325(52) 0.1789(26) 0.9077(14) 0.124(13) Uiso d H
H6A 1 -0.0974(44) 0.2683(22) 0.8282(13) 0.112(9) Uiso d H
H6B 1 -0.1854(41) 0.3465(21) 0.8770(11) 0.088(10) Uiso d H
H11A 1 -0.0880(32) 0.3763(17) 0.7162(9) 0.062(6) Uiso d H
H12A 1 0.0865(37) 0.5598(18) 0.6677(10) 0.068(8) Uiso d H
H12B 1 -0.1724(45) 0.5531(23) 0.6714(11) 0.107(9) Uiso d H
H13A 1 -0.0860(55) 0.5126(23) 0.5661(14) 0.120(10) Uiso d H
H13B 1 -0.1708(59) 0.4263(35) 0.5866(18) 0.141(19) Uiso d H
H14A 1 0.2812(40) 0.4401(20) 0.5798(11) 0.083(9) Uiso d H
H14B 1 0.1363(37) 0.3531(19) 0.5400(11) 0.087(7) Uiso d H
H15A 1 0.3576(42) 0.2663(19) 0.6240(11) 0.089(8) Uiso d H
H15B 1 0.0984(46) 0.2442(23) 0.6312(12) 0.110(10) Uiso d H
H16A 1 0.2823(43) 0.3022(22) 0.7325(12) 0.108(9) Uiso d H
H16B 1 0.3555(40) 0.4071(20) 0.7001(11) 0.083(9) Uiso d H

loop_
_atom_type_symbol
_atom_type_description
_atom_type_scat_dispersion_real
_atom_type_scat_dispersion_imag
_atom_type_scat_source
C C 0.0033 0.0016 'International Tables Vol C Tables 4.2.6.8 and 6.1.1.4'
H H 0.0000 0.0000 'International Tables Vol C Tables 4.2.6.8 and 6.1.1.4'
B B 0.0013 0.0007 'International Tables Vol C Tables 4.2.6.8 and 6.1.1.4'
P P 0.1023 0.0942 'International Tables Vol C Tables 4.2.6.8 and 6.1.1.4'

loop_
_geom_angle_atom_site_label_1
_geom_angle_atom_site_label_2
_geom_angle_atom_site_label_3
_geom_angle
_geom_angle_publ_flag
B P H 112.6(7) yes
B P C1 113.97(13) yes
B P C11 114.27(12) yes
C1 P C11 109.15(9) yes
H P C1 101.4(7) yes
H P C11 104.3(7) yes
P B HA 104.7(15) yes
P B HB 108.4(11) yes
P B HC 104.9(13) yes
HA B HB 110.4(19) yes
HA B HC 113.(2) yes
HB B HC 114.7(18) yes
C6 C1 C2 110.7(2) ?
C6 C1 P 112.0(2) ?
C2 C1 P 110.63(14) ?
C6 C1 H1A 111.4(13) ?
C2 C1 H1A 105.6(12) ?
P C1 H1A 106.2(12) ?
C3 C2 C1 112.2(2) ?
C3 C2 H2A 108.9(13) ?
C1 C2 H2A 105.1(13) ?
C3 C2 H2B 109.7(12) ?
C1 C2 H2B 111.2(12) ?
H2A C2 H2B 109.6(18) ?
C4 C3 C2 111.7(2) ?
C4 C3 H3A 110.4(16) ?
C2 C3 H3A 112.3(16) ?
C4 C3 H3B 105.7(16) ?
C2 C3 H3B 108.2(15) ?
H3A C3 H3B 108.(2) ?
C3 C4 C5 111.7(3) ?
C3 C4 H4A 106.0(14) ?
C5 C4 H4A 109.0(14) ?
C3 C4 H4B 109.8(16) ?
C5 C4 H4B 111.3(15) ?
H4A C4 H4B 109.(2) ?
C6 C5 C4 112.0(2) ?
C6 C5 H5A 111.5(18) ?
C4 C5 H5A 109.9(16) ?
C6 C5 H5B 110.4(19) ?
C4 C5 H5B 108.(2) ?
H5A C5 H5B 104.(3) ?
C5 C6 C1 111.9(3) ?
C5 C6 H6A 111.2(16) ?
C1 C6 H6A 109.0(16) ?
C5 C6 H6B 108.6(16) ?
C1 C6 H6B 107.4(16) ?
H6A C6 H6B 109.(2) ?
C12 C11 C16 111.2(2) ?
C12 C11 P 110.1(2) ?
C16 C11 P 115.00(14) ?
C12 C11 H11A 108.8(13) ?
C16 C11 H11A 107.2(13) ?
P C11 H11A 104.1(13) ?
C13 C12 C11 111.7(3) ?
C13 C12 H12A 114.2(14) ?
C11 C12 H12A 98.4(14) ?
C13 C12 H12B 115.7(15) ?
C11 C12 H12B 109.7(15) ?
H12A C12 H12B 106.(2) ?
C14 C13 C12 113.4(3) ?
C14 C13 H13A 112.0(19) ?
C12 C13 H13A 105.6(19) ?
C14 C13 H13B 118.(3) ?
C12 C13 H13B 114.(3) ?
H13A C13 H13B 91.(3) ?
C13 C14 C15 110.4(3) ?
C13 C14 H14A 108.3(15) ?
C15 C14 H14A 108.8(15) ?
C13 C14 H14B 108.9(14) ?
C15 C14 H14B 111.7(14) ?
H14A C14 H14B 108.8(19) ?
C14 C15 C16 112.3(2) ?
C14 C15 H15A 108.2(14) ?
C16 C15 H15A 110.8(15) ?
C14 C15 H15B 108.1(16) ?
C16 C15 H15B 110.2(16) ?
H15A C15 H15B 107.(2) ?
C15 C16 C11 112.3(2) ?
C15 C16 H16A 112.3(15) ?
C11 C16 H16A 111.9(15) ?
C15 C16 H16B 108.0(15) ?
C11 C16 H16B 105.7(16) ?
H16A C16 H16B 106.(2) ?

loop_
_geom_bond_atom_site_label_1
_geom_bond_atom_site_label_2
_geom_bond_distance
_geom_bond_publ_flag
P C1 1.819(2) yes
P C11 1.819(2) yes
P B 1.919(3) yes
P H 1.26(2) yes
B HB 1.07(2) yes
B HC 1.05(2) yes
B HA 0.99(3) yes
C1 C6 1.518(3) yes
C1 C2 1.523(3) yes
C1 H1A 0.87(2) ?
C2 C3 1.515(3) yes
C2 H2A 0.96(2) ?
C2 H2B 0.93(2) ?
C3 C4 1.508(4) yes
C3 H3A 0.96(3) ?
C3 H3B 0.90(2) ?
C4 C5 1.504(4) yes
C4 H4A 0.97(2) ?
C4 H4B 0.91(2) ?
C5 C6 1.512(4) yes
C5 H5A 0.92(3) ?
C5 H5B 0.90(3) ?
C6 H6A 0.91(3) ?
C6 H6B 0.91(2) ?
C11 C12 1.513(3) yes
C11 C16 1.513(3) yes
C11 H11A 0.86(2) ?
C12 C13 1.514(4) yes
C12 H12A 0.92(2) ?
C12 H12B 0.95(3) ?
C13 C14 1.489(4) yes
C13 H13A 0.93(3) ?
C13 H13B 0.75(4) ?
C14 C15 1.500(3) yes
C14 H14A 0.91(2) ?
C14 H14B 0.95(2) ?
C15 C16 1.517(3) yes
C15 H15A 0.93(2) ?
C15 H15B 0.97(3) ?
C16 H16A 0.96(3) ?
C16 H16B 0.88(2) ?
